data_4108569
loop_
_publ_author_name
'Ramesh Giri'
'Jin-Quan Yu'

_publ_section_title
;
 Synthesis of 1,2- and 1,3-Dicarboxylic Acids via Pd(II)-Catalyzed
 Carboxylation of Aryl and Vinyl C-H Bonds
;
_journal_name_full 'Journal of the American Chemical Society'
_journal_page_first 14082
_journal_page_last 14083
_journal_paper_doi 10.1021/ja8063827
_journal_volume 130
_journal_year 2008
_chemical_formula_sum 'C104 H84 O8 P4 Pd4'
_chemical_formula_weight 2011.19
_chemical_name_systematic
; 
 ? 
;
_space_group_IT_number 14
_symmetry_cell_setting monoclinic
_symmetry_space_group_name_Hall '-P 2ybc'
_symmetry_space_group_name_H-M 'P 1 21/c 1'
_atom_sites_solution_hydrogens geom
_atom_sites_solution_primary direct
_atom_sites_solution_secondary difmap
_audit_creation_method SHELXL-97
_cell_angle_alpha 90.00
_cell_angle_beta 97.371(6)
_cell_angle_gamma 90.00
_cell_formula_units_Z 4
_cell_length_a 23.651(9)
_cell_length_b 15.403(6)
_cell_length_c 27.484(11)
_cell_measurement_reflns_used 9850
_cell_measurement_temperature 100(2)
_cell_measurement_theta_max 24.41
_cell_measurement_theta_min 2.23
_cell_volume 9930(7)
_computing_cell_refinement 'Bruker SAINT'
_computing_data_collection 'Bruker APEX2'
_computing_data_reduction 'Bruker SAINT'
_computing_molecular_graphics 'Bruker SHELXTL'
_computing_publication_material 'Bruker SHELXTL'
_computing_structure_refinement 'SHELXL-97 (Sheldrick, 1997)'
_computing_structure_solution 'SHELXS-97 (Sheldrick, 1990)'
_diffrn_ambient_temperature 100(2)
_diffrn_measured_fraction_theta_full 0.993
_diffrn_measured_fraction_theta_max 0.993
_diffrn_measurement_device_type 'Bruker APEX-II CCD'
_diffrn_measurement_method '\f and \w scans'
_diffrn_radiation_monochromator graphite
_diffrn_radiation_source 'fine-focus sealed tube'
_diffrn_radiation_type MoK\a
_diffrn_radiation_wavelength 0.71073
_diffrn_reflns_av_R_equivalents 0.0640
_diffrn_reflns_av_sigmaI/netI 0.0463
_diffrn_reflns_limit_h_max 27
_diffrn_reflns_limit_h_min -27
_diffrn_reflns_limit_k_max 16
_diffrn_reflns_limit_k_min -17
_diffrn_reflns_limit_l_max 32
_diffrn_reflns_limit_l_min -30
_diffrn_reflns_number 108354
_diffrn_reflns_theta_full 24.47
_diffrn_reflns_theta_max 24.47
_diffrn_reflns_theta_min 1.49
_exptl_absorpt_coefficient_mu 0.829
_exptl_absorpt_correction_T_max 0.9366
_exptl_absorpt_correction_T_min 0.7434
_exptl_absorpt_correction_type multi-scan
_exptl_absorpt_process_details sadabs
_exptl_crystal_colour pink
_exptl_crystal_density_diffrn 1.345
_exptl_crystal_description plate
_exptl_crystal_F_000 4064
_exptl_crystal_size_max 0.38
_exptl_crystal_size_mid 0.36
_exptl_crystal_size_min 0.08
_platon_squeeze_details
; 
 SQUEEZE (PLATON, A.Spek) was used to treat diffuse solvent 
 contributions.  Total electron count found = 554/unit cell.  Solvent is a 
 mix of hexane and CH2Cl2.  The intensive
 properties (density, F(000), etc.) do not reflect these contributions.  
;
_refine_diff_density_max 0.609
_refine_diff_density_min -0.618
_refine_diff_density_rms 0.083
_refine_ls_extinction_method none
_refine_ls_goodness_of_fit_ref 1.050
_refine_ls_hydrogen_treatment constr
_refine_ls_matrix_type full
_refine_ls_number_parameters 1081
_refine_ls_number_reflns 16348
_refine_ls_number_restraints 0
_refine_ls_restrained_S_all 1.050
_refine_ls_R_factor_all 0.0516
_refine_ls_R_factor_gt 0.0358
_refine_ls_shift/su_max 0.004
_refine_ls_shift/su_mean 0.000
_refine_ls_structure_factor_coef Fsqd
_refine_ls_weighting_details 'calc w=1/[\s^2^(Fo^2^)+(0.0450P)^2^+0.0000P] where P=(Fo^2^+2Fc^2^)/3'
_refine_ls_weighting_scheme calc
_refine_ls_wR_factor_gt 0.0825
_refine_ls_wR_factor_ref 0.0871
_reflns_number_gt 12671
_reflns_number_total 16348
_reflns_threshold_expression >2sigma(I)
_cod_data_source_file ja8063827_si_001.cif
_cod_data_source_block yu10
_cod_original_cell_volume 9929(7)
_cod_database_code 4108569

loop_
_symmetry_equiv_pos_as_xyz
'x, y, z'
'-x, y+1/2, -z+1/2'
'-x, -y, -z'
'x, -y-1/2, z-1/2'

loop_
_atom_site_label
_atom_site_type_symbol
_atom_site_fract_x
_atom_site_fract_y
_atom_site_fract_z
_atom_site_U_iso_or_equiv
_atom_site_adp_type
_atom_site_occupancy
_atom_site_symmetry_multiplicity
_atom_site_calc_flag
_atom_site_refinement_flags
Pd1 Pd 0.368515(11) -0.526199(18) 0.311359(10) 0.01895(8) Uani 1 1 d .
Pd2 Pd 0.195444(11) -0.769471(18) 0.249294(9) 0.01927(8) Uani 1 1 d .
Pd3 Pd 0.224101(12) -0.722214(18) 0.383907(10) 0.02108(8) Uani 1 1 d .
Pd4 Pd 0.220733(11) -0.446565(18) 0.291050(10) 0.02049(8) Uani 1 1 d .
P1 P 0.43931(4) -0.60195(6) 0.35147(3) 0.0211(2) Uani 1 1 d .
P2 P 0.17417(4) -0.72749(6) 0.17174(3) 0.0211(2) Uani 1 1 d .
P3 P 0.15400(4) -0.80264(6) 0.40706(3) 0.0229(2) Uani 1 1 d .
P4 P 0.23764(4) -0.30662(6) 0.30580(4) 0.0247(2) Uani 1 1 d .
O1 O 0.22762(10) -0.80041(16) 0.32037(8) 0.0222(6) Uani 1 1 d .
O2 O 0.28947(12) -0.88389(18) 0.36552(9) 0.0388(7) Uani 1 1 d .
O3 O 0.13962(10) -0.67747(16) 0.27511(8) 0.0217(6) Uani 1 1 d .
O4 O 0.20507(10) -0.57490(15) 0.27474(8) 0.0226(6) Uani 1 1 d .
O5 O 0.27334(10) -0.41494(16) 0.19440(9) 0.0277(6) Uani 1 1 d .
O6 O 0.30304(9) -0.46420(15) 0.26899(8) 0.0209(6) Uani 1 1 d .
O7 O 0.32631(10) -0.51458(16) 0.37471(8) 0.0237(6) Uani 1 1 d .
O8 O 0.28574(10) -0.64341(16) 0.36112(8) 0.0228(6) Uani 1 1 d .
C1 C 0.42754(15) -0.6362(2) 0.41291(13) 0.0239(9) Uani 1 1 d .
C2 C 0.39727(16) -0.7115(3) 0.41934(14) 0.0300(9) Uani 1 1 d .
H2A H 0.3846 -0.7475 0.3920 0.036 Uiso 1 1 calc R
C3 C 0.38561(19) -0.7339(3) 0.46598(15) 0.0411(11) Uani 1 1 d .
H3A H 0.3646 -0.7851 0.4707 0.049 Uiso 1 1 calc R
C4 C 0.40454(19) -0.6815(3) 0.50543(16) 0.0434(11) Uani 1 1 d .
H4A H 0.3966 -0.6971 0.5373 0.052 Uiso 1 1 calc R
C5 C 0.43453(18) -0.6076(3) 0.49906(15) 0.0398(11) Uani 1 1 d .
H5A H 0.4477 -0.5722 0.5265 0.048 Uiso 1 1 calc R
C6 C 0.44564(17) -0.5843(3) 0.45311(13) 0.0305(9) Uani 1 1 d .
H6A H 0.4659 -0.5322 0.4488 0.037 Uiso 1 1 calc R
C7 C 0.50694(15) -0.5431(2) 0.36260(13) 0.0234(9) Uani 1 1 d .
C8 C 0.55465(15) -0.5771(3) 0.39168(14) 0.0295(9) Uani 1 1 d .
H8A H 0.5536 -0.6344 0.4044 0.035 Uiso 1 1 calc R
C9 C 0.60345(17) -0.5271(3) 0.40197(15) 0.0388(11) Uani 1 1 d .
H9A H 0.6359 -0.5504 0.4215 0.047 Uiso 1 1 calc R
C10 C 0.60510(18) -0.4443(3) 0.38415(15) 0.0378(11) Uani 1 1 d .
H10A H 0.6387 -0.4106 0.3916 0.045 Uiso 1 1 calc R
C11 C 0.55894(18) -0.4099(3) 0.35585(14) 0.0350(10) Uani 1 1 d .
H11A H 0.5605 -0.3524 0.3436 0.042 Uiso 1 1 calc R
C12 C 0.50978(16) -0.4590(2) 0.34503(13) 0.0282(9) Uani 1 1 d .
H12A H 0.4777 -0.4348 0.3254 0.034 Uiso 1 1 calc R
C13 C 0.44841(15) -0.7038(2) 0.31974(13) 0.0227(8) Uani 1 1 d .
C14 C 0.40077(16) -0.7352(2) 0.28985(14) 0.0273(9) Uani 1 1 d .
H14A H 0.3661 -0.7034 0.2866 0.033 Uiso 1 1 calc R
C15 C 0.40390(17) -0.8127(2) 0.26484(14) 0.0300(9) Uani 1 1 d .
H15A H 0.3717 -0.8335 0.2439 0.036 Uiso 1 1 calc R
C16 C 0.45348(17) -0.8593(3) 0.27035(14) 0.0314(10) Uani 1 1 d .
H16A H 0.4552 -0.9133 0.2539 0.038 Uiso 1 1 calc R
C17 C 0.50101(17) -0.8287(3) 0.29958(15) 0.0341(10) Uani 1 1 d .
H17A H 0.5355 -0.8610 0.3026 0.041 Uiso 1 1 calc R
C18 C 0.49849(16) -0.7511(2) 0.32446(14) 0.0287(9) Uani 1 1 d .
H18A H 0.5312 -0.7303 0.3448 0.034 Uiso 1 1 calc R
C19 C 0.12854(15) -0.7961(2) 0.12906(12) 0.0222(8) Uani 1 1 d .
C20 C 0.11760(16) -0.8806(2) 0.14057(13) 0.0294(9) Uani 1 1 d .
H20A H 0.1323 -0.9034 0.1718 0.035 Uiso 1 1 calc R
C21 C 0.08469(17) -0.9334(3) 0.10622(14) 0.0356(10) Uani 1 1 d .
H21A H 0.0774 -0.9921 0.1140 0.043 Uiso 1 1 calc R
C22 C 0.06317(17) -0.9003(3) 0.06138(14) 0.0357(10) Uani 1 1 d .
H22A H 0.0413 -0.9364 0.0381 0.043 Uiso 1 1 calc R
C23 C 0.07295(16) -0.8148(3) 0.04982(14) 0.0325(10) Uani 1 1 d .
H23A H 0.0573 -0.7916 0.0190 0.039 Uiso 1 1 calc R
C24 C 0.10574(16) -0.7635(3) 0.08360(13) 0.0285(9) Uani 1 1 d .
H24A H 0.1129 -0.7048 0.0756 0.034 Uiso 1 1 calc R
C25 C 0.13696(15) -0.6234(2) 0.16510(12) 0.0226(8) Uani 1 1 d .
C26 C 0.07820(17) -0.6206(3) 0.16478(14) 0.0321(10) Uani 1 1 d .
H26A H 0.0574 -0.6730 0.1667 0.039 Uiso 1 1 calc R
C27 C 0.04992(18) -0.5420(3) 0.16174(15) 0.0381(11) Uani 1 1 d .
H27A H 0.0097 -0.5405 0.1616 0.046 Uiso 1 1 calc R
C28 C 0.07996(18) -0.4656(3) 0.15896(14) 0.0343(10) Uani 1 1 d .
H28A H 0.0603 -0.4117 0.1566 0.041 Uiso 1 1 calc R
C29 C 0.13846(18) -0.4672(3) 0.15955(13) 0.0326(10) Uani 1 1 d .
H29A H 0.1592 -0.4147 0.1581 0.039 Uiso 1 1 calc R
C30 C 0.16670(17) -0.5466(2) 0.16224(13) 0.0268(9) Uani 1 1 d .
H30A H 0.2068 -0.5481 0.1621 0.032 Uiso 1 1 calc R
C31 C 0.23981(15) -0.7117(2) 0.14475(12) 0.0199(8) Uani 1 1 d .
C32 C 0.24493(16) -0.7265(2) 0.09589(13) 0.0265(9) Uani 1 1 d .
H32A H 0.2121 -0.7414 0.0738 0.032 Uiso 1 1 calc R
C33 C 0.29707(17) -0.7198(3) 0.07880(14) 0.0315(10) Uani 1 1 d .
H33A H 0.3000 -0.7307 0.0452 0.038 Uiso 1 1 calc R
C34 C 0.34503(17) -0.6974(2) 0.11023(14) 0.0302(9) Uani 1 1 d .
H34A H 0.3809 -0.6925 0.0984 0.036 Uiso 1 1 calc R
C35 C 0.34044(16) -0.6820(2) 0.15899(14) 0.0274(9) Uani 1 1 d .
H35A H 0.3733 -0.6663 0.1808 0.033 Uiso 1 1 calc R
C36 C 0.28871(15) -0.6892(2) 0.17613(13) 0.0252(9) Uani 1 1 d .
H36A H 0.2861 -0.6787 0.2098 0.030 Uiso 1 1 calc R
C37 C 0.13001(15) -0.8865(3) 0.36196(13) 0.0253(9) Uani 1 1 d .
C38 C 0.14138(18) -0.9733(3) 0.36936(16) 0.0383(11) Uani 1 1 d .
H38A H 0.1635 -0.9921 0.3988 0.046 Uiso 1 1 calc R
C39 C 0.12078(19) -1.0335(3) 0.33418(18) 0.0495(13) Uani 1 1 d .
H39A H 0.1282 -1.0935 0.3397 0.059 Uiso 1 1 calc R
C40 C 0.08974(18) -1.0068(3) 0.29140(16) 0.0451(12) Uani 1 1 d .
H40A H 0.0761 -1.0483 0.2671 0.054 Uiso 1 1 calc R
C41 C 0.07823(18) -0.9197(3) 0.28339(15) 0.0401(11) Uani 1 1 d .
H41A H 0.0559 -0.9013 0.2540 0.048 Uiso 1 1 calc R
C42 C 0.09915(17) -0.8600(3) 0.31806(13) 0.0319(10) Uani 1 1 d .
H42A H 0.0925 -0.7999 0.3120 0.038 Uiso 1 1 calc R
C43 C 0.17326(16) -0.8665(2) 0.46271(12) 0.0240(9) Uani 1 1 d .
C44 C 0.22871(16) -0.8974(3) 0.47118(13) 0.0299(9) Uani 1 1 d .
H44A H 0.2561 -0.8795 0.4508 0.036 Uiso 1 1 calc R
C45 C 0.24390(18) -0.9548(3) 0.50952(14) 0.0369(11) Uani 1 1 d .
H45A H 0.2820 -0.9755 0.5157 0.044 Uiso 1 1 calc R
C46 C 0.20392(19) -0.9821(3) 0.53881(15) 0.0388(11) Uani 1 1 d .
H46A H 0.2143 -1.0229 0.5643 0.047 Uiso 1 1 calc R
C47 C 0.14922(19) -0.9500(3) 0.53105(14) 0.0372(10) Uani 1 1 d .
H47A H 0.1222 -0.9674 0.5519 0.045 Uiso 1 1 calc R
C48 C 0.13327(17) -0.8927(3) 0.49302(13) 0.0300(9) Uani 1 1 d .
H48A H 0.0953 -0.8712 0.4875 0.036 Uiso 1 1 calc R
C49 C 0.08671(16) -0.7478(2) 0.41360(12) 0.0240(9) Uani 1 1 d .
C50 C 0.03659(15) -0.7960(3) 0.41440(13) 0.0288(9) Uani 1 1 d .
H50A H 0.0373 -0.8574 0.4110 0.035 Uiso 1 1 calc R
C51 C -0.01391(18) -0.7545(3) 0.42019(14) 0.0361(10) Uani 1 1 d .
H51A H -0.0475 -0.7877 0.4216 0.043 Uiso 1 1 calc R
C52 C -0.01595(17) -0.6662(3) 0.42393(13) 0.0343(10) Uani 1 1 d .
H52A H -0.0507 -0.6383 0.4284 0.041 Uiso 1 1 calc R
C53 C 0.03259(17) -0.6175(3) 0.42123(13) 0.0342(10) Uani 1 1 d .
H53A H 0.0309 -0.5560 0.4231 0.041 Uiso 1 1 calc R
C54 C 0.08402(16) -0.6581(3) 0.41570(12) 0.0255(9) Uani 1 1 d .
H54A H 0.1172 -0.6244 0.4134 0.031 Uiso 1 1 calc R
C55 C 0.31178(16) -0.2783(2) 0.30066(15) 0.0281(9) Uani 1 1 d .
C56 C 0.35266(17) -0.2897(3) 0.34097(16) 0.0377(11) Uani 1 1 d .
H56A H 0.3417 -0.3078 0.3714 0.045 Uiso 1 1 calc R
C57 C 0.40960(19) -0.2746(3) 0.33682(19) 0.0462(12) Uani 1 1 d .
H57A H 0.4375 -0.2821 0.3646 0.055 Uiso 1 1 calc R
C58 C 0.42584(19) -0.2490(3) 0.29305(19) 0.0442(12) Uani 1 1 d .
H58A H 0.4650 -0.2392 0.2905 0.053 Uiso 1 1 calc R
C59 C 0.38603(18) -0.2375(3) 0.25295(18) 0.0423(12) Uani 1 1 d .
H59A H 0.3974 -0.2189 0.2227 0.051 Uiso 1 1 calc R
C60 C 0.32889(17) -0.2531(2) 0.25654(16) 0.0321(10) Uani 1 1 d .
H60A H 0.3013 -0.2464 0.2284 0.039 Uiso 1 1 calc R
C61 C 0.19573(15) -0.2364(3) 0.26100(14) 0.0276(9) Uani 1 1 d .
C62 C 0.14916(16) -0.2727(3) 0.23188(13) 0.0279(9) Uani 1 1 d .
H62A H 0.1396 -0.3321 0.2356 0.033 Uiso 1 1 calc R
C63 C 0.11684(17) -0.2209(3) 0.19726(14) 0.0331(10) Uani 1 1 d .
H63A H 0.0848 -0.2451 0.1775 0.040 Uiso 1 1 calc R
C64 C 0.13050(17) -0.1364(3) 0.19148(15) 0.0357(10) Uani 1 1 d .
H64A H 0.1082 -0.1021 0.1675 0.043 Uiso 1 1 calc R
C65 C 0.17658(18) -0.0998(3) 0.22011(16) 0.0389(11) Uani 1 1 d .
H65A H 0.1859 -0.0405 0.2160 0.047 Uiso 1 1 calc R
C66 C 0.20892(16) -0.1498(3) 0.25458(14) 0.0314(10) Uani 1 1 d .
H66A H 0.2407 -0.1246 0.2742 0.038 Uiso 1 1 calc R
C67 C 0.22936(16) -0.2637(3) 0.36614(14) 0.0290(9) Uani 1 1 d .
C68 C 0.21634(17) -0.3193(3) 0.40271(14) 0.0353(10) Uani 1 1 d .
H68A H 0.2087 -0.3788 0.3956 0.042 Uiso 1 1 calc R
C69 C 0.2146(2) -0.2876(3) 0.44983(16) 0.0502(13) Uani 1 1 d .
H69A H 0.2050 -0.3255 0.4748 0.060 Uiso 1 1 calc R
C70 C 0.2265(2) -0.2021(3) 0.46066(17) 0.0525(13) Uani 1 1 d .
H70A H 0.2257 -0.1812 0.4931 0.063 Uiso 1 1 calc R
C71 C 0.2396(2) -0.1478(3) 0.42533(17) 0.0540(13) Uani 1 1 d .
H71A H 0.2478 -0.0886 0.4330 0.065 Uiso 1 1 calc R
C72 C 0.24106(19) -0.1774(3) 0.37789(16) 0.0443(12) Uani 1 1 d .
H72A H 0.2502 -0.1384 0.3533 0.053 Uiso 1 1 calc R
C73 C 0.26503(15) -0.8641(2) 0.32524(13) 0.0246(9) Uani 1 1 d .
C74 C 0.27418(15) -0.9051(2) 0.27811(13) 0.0239(8) Uani 1 1 d .
C75 C 0.24513(15) -0.8678(2) 0.23514(13) 0.0216(8) Uani 1 1 d .
C76 C 0.25464(16) -0.9034(2) 0.19031(13) 0.0256(9) Uani 1 1 d .
H76A H 0.2362 -0.8790 0.1607 0.031 Uiso 1 1 calc R
C77 C 0.29035(17) -0.9734(2) 0.18830(15) 0.0315(10) Uani 1 1 d .
H77A H 0.2954 -0.9976 0.1574 0.038 Uiso 1 1 calc R
C78 C 0.31882(17) -1.0090(3) 0.23033(15) 0.0339(10) Uani 1 1 d .
H78A H 0.3435 -1.0570 0.2280 0.041 Uiso 1 1 calc R
C79 C 0.31202(16) -0.9757(3) 0.27631(15) 0.0310(10) Uani 1 1 d .
C80 C 0.34579(19) -1.0159(3) 0.32038(16) 0.0432(11) Uani 1 1 d .
H80A H 0.3687 -1.0638 0.3100 0.065 Uiso 1 1 calc R
H80B H 0.3198 -1.0381 0.3425 0.065 Uiso 1 1 calc R
H80C H 0.3710 -0.9721 0.3375 0.065 Uiso 1 1 calc R
C81 C 0.15536(15) -0.6003(2) 0.28178(12) 0.0206(8) Uani 1 1 d .
C82 C 0.11642(15) -0.5332(2) 0.29779(12) 0.0226(9) Uani 1 1 d .
C83 C 0.14099(15) -0.4503(2) 0.30743(12) 0.0233(9) Uani 1 1 d .
C84 C 0.10679(16) -0.3846(3) 0.32263(13) 0.0281(9) Uani 1 1 d .
H84A H 0.1225 -0.3286 0.3299 0.034 Uiso 1 1 calc R
C85 C 0.05022(17) -0.4003(3) 0.32719(14) 0.0335(10) Uani 1 1 d .
H85A H 0.0273 -0.3549 0.3375 0.040 Uiso 1 1 calc R
C86 C 0.02671(16) -0.4804(3) 0.31701(13) 0.0277(9) Uani 1 1 d .
H86A H -0.0123 -0.4896 0.3203 0.033 Uiso 1 1 calc R
C87 C 0.05869(15) -0.5488(2) 0.30191(12) 0.0239(9) Uani 1 1 d .
C88 C 0.02911(16) -0.6342(3) 0.29113(14) 0.0315(10) Uani 1 1 d .
H88A H -0.0109 -0.6291 0.2967 0.047 Uiso 1 1 calc R
H88B H 0.0479 -0.6790 0.3128 0.047 Uiso 1 1 calc R
H88C H 0.0310 -0.6503 0.2569 0.047 Uiso 1 1 calc R
C89 C 0.31000(15) -0.4509(2) 0.22281(13) 0.0225(8) Uani 1 1 d .
C90 C 0.36536(15) -0.4839(2) 0.21002(13) 0.0212(8) Uani 1 1 d .
C91 C 0.40251(15) -0.5231(2) 0.24836(13) 0.0197(8) Uani 1 1 d .
C92 C 0.45441(15) -0.5540(2) 0.23728(14) 0.0238(9) Uani 1 1 d .
H92A H 0.4805 -0.5789 0.2626 0.029 Uiso 1 1 calc R
C93 C 0.46905(16) -0.5495(2) 0.19008(13) 0.0260(9) Uani 1 1 d .
H93A H 0.5048 -0.5714 0.1834 0.031 Uiso 1 1 calc R
C94 C 0.43208(16) -0.5135(2) 0.15313(14) 0.0269(9) Uani 1 1 d .
H94A H 0.4424 -0.5116 0.1209 0.032 Uiso 1 1 calc R
C95 C 0.37934(15) -0.4794(2) 0.16180(13) 0.0248(9) Uani 1 1 d .
C96 C 0.34084(18) -0.4420(3) 0.11940(14) 0.0396(11) Uani 1 1 d .
H96A H 0.3058 -0.4206 0.1309 0.059 Uiso 1 1 calc R
H96B H 0.3312 -0.4870 0.0945 0.059 Uiso 1 1 calc R
H96C H 0.3602 -0.3939 0.1051 0.059 Uiso 1 1 calc R
C97 C 0.29550(14) -0.5754(3) 0.38681(13) 0.0222(9) Uani 1 1 d .
C98 C 0.26952(14) -0.5714(2) 0.43360(13) 0.0214(8) Uani 1 1 d .
C99 C 0.23204(15) -0.6403(2) 0.44029(12) 0.0223(8) Uani 1 1 d .
C100 C 0.20818(15) -0.6447(3) 0.48379(13) 0.0263(9) Uani 1 1 d .
H10B H 0.1837 -0.6916 0.4892 0.032 Uiso 1 1 calc R
C101 C 0.21987(16) -0.5810(3) 0.51939(13) 0.0304(10) Uani 1 1 d .
H10C H 0.2027 -0.5841 0.5487 0.036 Uiso 1 1 calc R
C102 C 0.25636(16) -0.5131(3) 0.51252(13) 0.0284(9) Uani 1 1 d .
H10D H 0.2638 -0.4696 0.5371 0.034 Uiso 1 1 calc R
C103 C 0.28227(15) -0.5080(2) 0.46975(13) 0.0257(9) Uani 1 1 d .
C104 C 0.32427(17) -0.4349(3) 0.46583(15) 0.0341(10) Uani 1 1 d .
H10E H 0.3263 -0.3982 0.4951 0.051 Uiso 1 1 calc R
H10F H 0.3117 -0.4000 0.4366 0.051 Uiso 1 1 calc R
H10G H 0.3620 -0.4593 0.4632 0.051 Uiso 1 1 calc R

loop_
_atom_site_aniso_label
_atom_site_aniso_U_11
_atom_site_aniso_U_22
_atom_site_aniso_U_33
_atom_site_aniso_U_23
_atom_site_aniso_U_13
_atom_site_aniso_U_12
Pd1 0.01864(15) 0.02081(17) 0.01783(15) -0.00049(11) 0.00395(12) 0.00053(12)
Pd2 0.02350(16) 0.02103(17) 0.01345(14) -0.00161(11) 0.00299(12) -0.00124(12)
Pd3 0.02361(16) 0.02663(18) 0.01291(14) -0.00062(12) 0.00201(12) 0.00004(12)
Pd4 0.02007(15) 0.02227(17) 0.01942(15) -0.00100(12) 0.00367(12) 0.00215(12)
P1 0.0205(5) 0.0228(6) 0.0204(5) 0.0000(4) 0.0044(4) 0.0009(4)
P2 0.0251(5) 0.0228(6) 0.0154(5) -0.0012(4) 0.0022(4) -0.0038(4)
P3 0.0277(6) 0.0263(6) 0.0144(5) -0.0005(4) 0.0024(4) -0.0002(4)
P4 0.0251(5) 0.0229(6) 0.0259(5) -0.0019(4) 0.0025(4) 0.0016(4)
O1 0.0255(14) 0.0252(15) 0.0160(13) 0.0007(11) 0.0025(11) 0.0026(11)
O2 0.0438(18) 0.0463(19) 0.0252(16) 0.0037(13) -0.0003(14) 0.0175(14)
O3 0.0242(14) 0.0244(16) 0.0170(13) -0.0025(11) 0.0037(11) -0.0010(11)
O4 0.0217(14) 0.0252(15) 0.0213(14) -0.0035(11) 0.0042(11) 0.0005(11)
O5 0.0250(14) 0.0290(16) 0.0284(15) 0.0033(12) 0.0007(12) 0.0034(12)
O6 0.0177(13) 0.0245(15) 0.0212(14) 0.0003(11) 0.0046(11) -0.0003(10)
O7 0.0229(14) 0.0275(16) 0.0216(14) -0.0030(11) 0.0059(11) 0.0006(12)
O8 0.0260(14) 0.0271(15) 0.0161(13) -0.0027(11) 0.0056(11) -0.0028(11)
C1 0.023(2) 0.028(2) 0.021(2) 0.0038(16) 0.0029(16) 0.0031(17)
C2 0.027(2) 0.035(3) 0.028(2) 0.0022(18) 0.0030(18) 0.0006(18)
C3 0.050(3) 0.040(3) 0.036(3) 0.010(2) 0.014(2) -0.006(2)
C4 0.052(3) 0.051(3) 0.028(2) 0.006(2) 0.010(2) 0.001(2)
C5 0.042(3) 0.050(3) 0.028(2) -0.005(2) 0.005(2) -0.008(2)
C6 0.038(2) 0.031(2) 0.024(2) -0.0014(18) 0.0093(18) -0.0021(19)
C7 0.022(2) 0.029(2) 0.0196(19) -0.0076(16) 0.0053(16) -0.0022(17)
C8 0.023(2) 0.033(2) 0.033(2) -0.0110(18) 0.0057(18) 0.0019(18)
C9 0.026(2) 0.058(3) 0.032(2) -0.014(2) 0.0022(19) 0.001(2)
C10 0.031(2) 0.050(3) 0.034(2) -0.017(2) 0.012(2) -0.016(2)
C11 0.043(3) 0.037(3) 0.026(2) -0.0071(19) 0.007(2) -0.013(2)
C12 0.031(2) 0.032(3) 0.021(2) -0.0018(17) 0.0009(17) -0.0033(18)
C13 0.029(2) 0.022(2) 0.0187(19) 0.0030(16) 0.0077(17) 0.0022(16)
C14 0.025(2) 0.026(2) 0.032(2) 0.0040(18) 0.0062(18) 0.0018(17)
C15 0.037(2) 0.023(2) 0.030(2) 0.0006(17) 0.0013(19) 0.0018(18)
C16 0.041(3) 0.021(2) 0.033(2) -0.0019(18) 0.010(2) 0.0006(19)
C17 0.037(2) 0.026(2) 0.040(2) 0.0011(19) 0.007(2) 0.0092(19)
C18 0.024(2) 0.030(2) 0.031(2) -0.0005(18) 0.0026(18) 0.0032(17)
C19 0.024(2) 0.028(2) 0.0155(19) -0.0028(16) 0.0048(16) -0.0062(16)
C20 0.038(2) 0.032(3) 0.018(2) 0.0034(17) 0.0057(18) -0.0100(19)
C21 0.040(3) 0.038(3) 0.028(2) -0.0007(19) 0.0032(19) -0.017(2)
C22 0.040(3) 0.042(3) 0.024(2) -0.0041(19) -0.0020(19) -0.018(2)
C23 0.033(2) 0.045(3) 0.018(2) -0.0021(18) -0.0038(18) -0.003(2)
C24 0.033(2) 0.029(2) 0.024(2) 0.0000(17) 0.0038(18) -0.0054(18)
C25 0.031(2) 0.025(2) 0.0121(18) -0.0004(15) 0.0023(16) -0.0017(17)
C26 0.037(2) 0.030(3) 0.030(2) 0.0008(18) 0.0053(19) 0.0021(19)
C27 0.034(2) 0.046(3) 0.034(2) -0.004(2) 0.001(2) 0.004(2)
C28 0.046(3) 0.029(3) 0.028(2) -0.0014(18) 0.001(2) 0.012(2)
C29 0.050(3) 0.025(2) 0.023(2) 0.0011(17) 0.0050(19) 0.0011(19)
C30 0.029(2) 0.032(3) 0.019(2) -0.0031(17) 0.0038(17) -0.0003(18)
C31 0.026(2) 0.017(2) 0.0164(19) 0.0005(15) 0.0039(16) -0.0011(15)
C32 0.027(2) 0.028(2) 0.024(2) -0.0023(17) 0.0012(17) -0.0008(17)
C33 0.038(2) 0.037(3) 0.021(2) -0.0005(18) 0.0097(19) 0.0008(19)
C34 0.033(2) 0.027(2) 0.032(2) -0.0014(18) 0.0110(19) 0.0008(18)
C35 0.029(2) 0.026(2) 0.027(2) -0.0017(17) 0.0000(18) -0.0002(17)
C36 0.034(2) 0.021(2) 0.021(2) -0.0049(16) 0.0061(18) -0.0018(17)
C37 0.021(2) 0.034(3) 0.021(2) -0.0035(17) 0.0057(16) -0.0062(17)
C38 0.041(3) 0.034(3) 0.039(3) -0.007(2) 0.000(2) 0.010(2)
C39 0.043(3) 0.042(3) 0.062(3) -0.019(2) 0.003(3) 0.003(2)
C40 0.038(3) 0.060(4) 0.038(3) -0.026(2) 0.004(2) -0.003(2)
C41 0.037(3) 0.056(3) 0.026(2) -0.009(2) 0.001(2) -0.010(2)
C42 0.043(3) 0.031(2) 0.022(2) -0.0018(18) 0.0036(19) -0.0079(19)
C43 0.033(2) 0.024(2) 0.0141(19) -0.0024(15) -0.0002(17) 0.0020(17)
C44 0.033(2) 0.034(3) 0.022(2) -0.0019(18) 0.0013(18) 0.0023(19)
C45 0.039(3) 0.043(3) 0.027(2) 0.002(2) -0.001(2) 0.015(2)
C46 0.059(3) 0.029(3) 0.027(2) 0.0048(19) 0.001(2) 0.010(2)
C47 0.045(3) 0.042(3) 0.026(2) 0.0039(19) 0.010(2) 0.001(2)
C48 0.033(2) 0.036(3) 0.021(2) -0.0013(18) 0.0054(18) 0.0051(19)
C49 0.029(2) 0.031(2) 0.0112(18) -0.0004(15) 0.0004(16) 0.0021(17)
C50 0.026(2) 0.036(3) 0.024(2) 0.0003(18) 0.0030(17) 0.0026(18)
C51 0.032(2) 0.052(3) 0.025(2) 0.000(2) 0.0022(19) 0.002(2)
C52 0.031(2) 0.049(3) 0.021(2) 0.0036(19) 0.0006(18) 0.013(2)
C53 0.044(3) 0.033(3) 0.024(2) -0.0009(18) -0.0011(19) 0.008(2)
C54 0.029(2) 0.033(3) 0.0141(19) 0.0016(16) 0.0018(16) 0.0017(18)
C55 0.026(2) 0.017(2) 0.040(2) -0.0062(18) 0.0019(19) 0.0006(16)
C56 0.031(2) 0.038(3) 0.043(3) 0.000(2) 0.002(2) 0.0000(19)
C57 0.035(3) 0.043(3) 0.057(3) -0.006(2) -0.010(2) -0.001(2)
C58 0.028(2) 0.035(3) 0.071(4) -0.012(2) 0.007(2) -0.003(2)
C59 0.041(3) 0.025(3) 0.066(3) 0.005(2) 0.025(3) 0.008(2)
C60 0.031(2) 0.020(2) 0.047(3) -0.0013(19) 0.010(2) 0.0050(17)
C61 0.024(2) 0.033(3) 0.026(2) 0.0012(18) 0.0054(17) 0.0052(18)
C62 0.033(2) 0.027(2) 0.024(2) -0.0005(17) 0.0073(18) 0.0043(18)
C63 0.032(2) 0.037(3) 0.030(2) -0.0015(19) 0.0014(19) 0.0069(19)
C64 0.035(2) 0.038(3) 0.036(2) 0.011(2) 0.011(2) 0.014(2)
C65 0.037(3) 0.032(3) 0.050(3) 0.008(2) 0.014(2) 0.006(2)
C66 0.028(2) 0.029(3) 0.038(2) 0.0025(19) 0.0088(19) 0.0000(18)
C67 0.029(2) 0.028(2) 0.029(2) -0.0032(18) 0.0007(18) 0.0057(18)
C68 0.044(3) 0.030(3) 0.031(2) -0.0029(19) 0.002(2) 0.004(2)
C69 0.065(3) 0.056(4) 0.028(2) -0.004(2) 0.003(2) 0.009(3)
C70 0.067(3) 0.057(4) 0.032(3) -0.019(2) -0.002(2) 0.018(3)
C71 0.079(4) 0.036(3) 0.046(3) -0.017(2) 0.001(3) 0.010(3)
C72 0.063(3) 0.029(3) 0.040(3) -0.005(2) 0.001(2) 0.001(2)
C73 0.022(2) 0.028(2) 0.023(2) 0.0036(17) 0.0013(17) 0.0014(17)
C74 0.024(2) 0.020(2) 0.028(2) 0.0022(17) 0.0058(17) 0.0026(16)
C75 0.024(2) 0.019(2) 0.024(2) -0.0019(16) 0.0078(16) -0.0061(16)
C76 0.030(2) 0.023(2) 0.025(2) -0.0068(17) 0.0106(17) -0.0059(17)
C77 0.043(3) 0.025(2) 0.030(2) -0.0075(18) 0.015(2) -0.0049(19)
C78 0.039(3) 0.023(2) 0.042(3) -0.0060(19) 0.015(2) 0.0007(19)
C79 0.028(2) 0.026(2) 0.039(2) 0.0018(19) 0.0062(19) -0.0033(18)
C80 0.051(3) 0.031(3) 0.046(3) -0.001(2) -0.002(2) 0.012(2)
C81 0.023(2) 0.028(2) 0.0098(18) 0.0026(16) -0.0017(15) 0.0049(17)
C82 0.024(2) 0.029(2) 0.0137(18) 0.0016(16) -0.0017(16) 0.0081(17)
C83 0.023(2) 0.031(2) 0.0154(19) 0.0013(16) 0.0006(16) 0.0002(17)
C84 0.029(2) 0.028(2) 0.028(2) -0.0034(18) 0.0045(18) -0.0002(18)
C85 0.035(2) 0.038(3) 0.030(2) 0.0000(19) 0.0106(19) 0.010(2)
C86 0.022(2) 0.037(3) 0.025(2) 0.0062(18) 0.0069(17) 0.0062(18)
C87 0.023(2) 0.033(2) 0.0144(19) 0.0045(16) 0.0013(16) 0.0012(17)
C88 0.027(2) 0.038(3) 0.029(2) 0.0039(18) 0.0037(18) 0.0005(18)
C89 0.024(2) 0.018(2) 0.025(2) -0.0021(16) 0.0031(17) -0.0044(16)
C90 0.020(2) 0.020(2) 0.024(2) -0.0044(16) 0.0043(16) -0.0042(16)
C91 0.025(2) 0.013(2) 0.0219(19) -0.0009(15) 0.0066(16) -0.0052(15)
C92 0.021(2) 0.023(2) 0.027(2) 0.0004(16) 0.0031(17) 0.0001(16)
C93 0.021(2) 0.030(2) 0.030(2) -0.0012(17) 0.0090(17) -0.0030(17)
C94 0.032(2) 0.028(2) 0.021(2) -0.0005(17) 0.0062(18) -0.0091(18)
C95 0.026(2) 0.024(2) 0.023(2) 0.0018(16) 0.0021(17) -0.0041(17)
C96 0.038(3) 0.055(3) 0.025(2) 0.003(2) 0.0019(19) 0.002(2)
C97 0.0141(19) 0.030(2) 0.022(2) -0.0009(17) -0.0006(16) 0.0052(17)
C98 0.0158(19) 0.027(2) 0.020(2) 0.0002(16) -0.0011(15) 0.0045(16)
C99 0.021(2) 0.031(2) 0.0144(19) 0.0024(16) 0.0008(15) 0.0033(17)
C100 0.025(2) 0.033(2) 0.020(2) -0.0008(17) 0.0023(17) -0.0014(17)
C101 0.030(2) 0.044(3) 0.018(2) -0.0032(18) 0.0045(17) 0.0015(19)
C102 0.026(2) 0.036(3) 0.022(2) -0.0058(18) -0.0007(17) 0.0005(18)
C103 0.024(2) 0.030(2) 0.023(2) -0.0013(17) 0.0017(17) 0.0039(17)
C104 0.033(2) 0.037(3) 0.033(2) -0.0068(19) 0.0081(19) -0.0001(19)

loop_
_atom_type_symbol
_atom_type_description
_atom_type_scat_dispersion_real
_atom_type_scat_dispersion_imag
_atom_type_scat_source
C C 0.0033 0.0016 'International Tables Vol C Tables 4.2.6.8 and 6.1.1.4'
H H 0.0000 0.0000 'International Tables Vol C Tables 4.2.6.8 and 6.1.1.4'
O O 0.0106 0.0060 'International Tables Vol C Tables 4.2.6.8 and 6.1.1.4'
P P 0.1023 0.0942 'International Tables Vol C Tables 4.2.6.8 and 6.1.1.4'
Pd Pd -0.9988 1.0072 'International Tables Vol C Tables 4.2.6.8 and 6.1.1.4'

loop_
_geom_angle_atom_site_label_1
_geom_angle_atom_site_label_2
_geom_angle_atom_site_label_3
_geom_angle
C91 Pd1 O6 81.69(12)
C91 Pd1 O7 172.39(12)
O6 Pd1 O7 91.50(9)
C91 Pd1 P1 94.66(11)
O6 Pd1 P1 174.67(7)
O7 Pd1 P1 92.36(7)
C75 Pd2 O1 81.57(12)
C75 Pd2 O3 170.02(12)
O1 Pd2 O3 90.43(9)
C75 Pd2 P2 95.79(11)
O1 Pd2 P2 171.02(7)
O3 Pd2 P2 93.00(7)
C99 Pd3 O8 82.13(12)
C99 Pd3 O1 170.82(12)
O8 Pd3 O1 88.87(9)
C99 Pd3 P3 97.45(11)
O8 Pd3 P3 177.08(7)
O1 Pd3 P3 91.64(7)
C83 Pd4 O4 82.65(13)
C83 Pd4 O6 170.33(13)
O4 Pd4 O6 87.76(9)
C83 Pd4 P4 98.05(11)
O4 Pd4 P4 177.91(7)
O6 Pd4 P4 91.49(7)
C13 P1 C1 103.63(17)
C13 P1 C7 110.62(17)
C1 P1 C7 102.84(17)
C13 P1 Pd1 110.11(12)
C1 P1 Pd1 114.69(12)
C7 P1 Pd1 114.28(13)
C31 P2 C19 106.27(16)
C31 P2 C25 105.52(17)
C19 P2 C25 101.90(17)
C31 P2 Pd2 109.24(12)
C19 P2 Pd2 119.36(12)
C25 P2 Pd2 113.46(11)
C43 P3 C37 102.09(17)
C43 P3 C49 107.03(17)
C37 P3 C49 101.20(17)
C43 P3 Pd3 115.10(13)
C37 P3 Pd3 112.14(12)
C49 P3 Pd3 117.37(13)
C67 P4 C55 101.53(18)
C67 P4 C61 106.60(18)
C55 P4 C61 104.38(18)
C67 P4 Pd4 118.78(14)
C55 P4 Pd4 111.69(12)
C61 P4 Pd4 112.43(13)
C73 O1 Pd2 115.5(2)
C73 O1 Pd3 115.7(2)
Pd2 O1 Pd3 126.71(12)
C81 O3 Pd2 119.8(2)
C81 O4 Pd4 113.9(2)
C89 O6 Pd1 116.2(2)
C89 O6 Pd4 119.1(2)
Pd1 O6 Pd4 123.32(11)
C97 O7 Pd1 120.2(2)
C97 O8 Pd3 113.8(2)
C6 C1 C2 119.5(3)
C6 C1 P1 120.2(3)
C2 C1 P1 120.2(3)
C1 C2 C3 119.5(4)
C4 C3 C2 119.8(4)
C5 C4 C3 120.6(4)
C4 C5 C6 120.0(4)
C5 C6 C1 120.5(4)
C12 C7 C8 118.5(3)
C12 C7 P1 119.0(3)
C8 C7 P1 122.3(3)
C9 C8 C7 119.9(4)
C10 C9 C8 120.4(4)
C11 C10 C9 120.6(4)
C10 C11 C12 119.8(4)
C7 C12 C11 120.8(4)
C18 C13 C14 119.4(3)
C18 C13 P1 124.2(3)
C14 C13 P1 116.4(3)
C15 C14 C13 120.1(4)
C16 C15 C14 119.9(4)
C15 C16 C17 120.6(4)
C16 C17 C18 120.0(4)
C13 C18 C17 120.0(4)
C20 C19 C24 119.2(3)
C20 C19 P2 121.0(3)
C24 C19 P2 119.8(3)
C19 C20 C21 120.0(4)
C22 C21 C20 119.9(4)
C21 C22 C23 120.6(4)
C24 C23 C22 119.2(4)
C23 C24 C19 121.2(4)
C30 C25 C26 119.2(4)
C30 C25 P2 120.9(3)
C26 C25 P2 119.8(3)
C27 C26 C25 120.3(4)
C26 C27 C28 120.1(4)
C29 C28 C27 120.4(4)
C28 C29 C30 119.3(4)
C25 C30 C29 120.7(4)
C32 C31 C36 118.2(3)
C32 C31 P2 124.0(3)
C36 C31 P2 117.7(3)
C33 C32 C31 120.8(4)
C34 C33 C32 120.3(4)
C33 C34 C35 119.4(4)
C36 C35 C34 120.3(4)
C35 C36 C31 120.9(3)
C38 C37 C42 119.1(4)
C38 C37 P3 123.3(3)
C42 C37 P3 117.6(3)
C37 C38 C39 120.3(4)
C40 C39 C38 120.2(5)
C39 C40 C41 120.2(4)
C42 C41 C40 119.7(4)
C41 C42 C37 120.6(4)
C44 C43 C48 119.9(3)
C44 C43 P3 117.0(3)
C48 C43 P3 122.7(3)
C45 C44 C43 119.6(4)
C46 C45 C44 120.4(4)
C47 C46 C45 120.0(4)
C46 C47 C48 120.4(4)
C47 C48 C43 119.7(4)
C54 C49 C50 119.0(3)
C54 C49 P3 120.6(3)
C50 C49 P3 120.3(3)
C51 C50 C49 120.1(4)
C52 C51 C50 120.6(4)
C51 C52 C53 120.0(4)
C52 C53 C54 120.3(4)
C49 C54 C53 119.9(4)
C60 C55 C56 119.0(4)
C60 C55 P4 121.7(3)
C56 C55 P4 119.1(3)
C55 C56 C57 120.0(4)
C58 C57 C56 120.4(4)
C59 C58 C57 120.3(4)
C58 C59 C60 119.8(4)
C55 C60 C59 120.5(4)
C66 C61 C62 119.2(4)
C66 C61 P4 122.9(3)
C62 C61 P4 117.9(3)
C63 C62 C61 119.1(4)
C64 C63 C62 120.8(4)
C63 C64 C65 120.6(4)
C66 C65 C64 119.6(4)
C65 C66 C61 120.8(4)
C68 C67 C72 118.7(4)
C68 C67 P4 119.8(3)
C72 C67 P4 121.3(3)
C67 C68 C69 119.7(4)
C70 C69 C68 120.6(4)
C71 C70 C69 120.0(4)
C70 C71 C72 120.6(5)
C71 C72 C67 120.4(4)
O2 C73 O1 120.9(3)
O2 C73 C74 125.5(3)
O1 C73 C74 113.6(3)
C75 C74 C79 121.8(3)
C75 C74 C73 116.6(3)
C79 C74 C73 121.5(3)
C76 C75 C74 117.7(3)
C76 C75 Pd2 129.8(3)
C74 C75 Pd2 112.6(3)
C77 C76 C75 120.9(4)
C78 C77 C76 121.1(4)
C77 C78 C79 121.0(4)
C78 C79 C74 117.5(4)
C78 C79 C80 118.1(4)
C74 C79 C80 124.3(4)
O3 C81 O4 122.0(3)
O3 C81 C82 121.3(3)
O4 C81 C82 116.7(3)
C87 C82 C83 121.3(3)
C87 C82 C81 123.3(3)
C83 C82 C81 115.3(3)
C84 C83 C82 118.2(3)
C84 C83 Pd4 130.5(3)
C82 C83 Pd4 111.2(3)
C85 C84 C83 120.4(4)
C86 C85 C84 120.9(4)
C85 C86 C87 121.5(4)
C86 C87 C82 117.7(3)
C86 C87 C88 117.7(3)
C82 C87 C88 124.6(3)
O5 C89 O6 121.4(3)
O5 C89 C90 125.3(3)
O6 C89 C90 113.4(3)
C95 C90 C91 121.5(3)
C95 C90 C89 121.7(3)
C91 C90 C89 116.8(3)
C92 C91 C90 117.7(3)
C92 C91 Pd1 130.3(3)
C90 C91 Pd1 112.0(2)
C91 C92 C93 121.5(3)
C94 C93 C92 120.1(4)
C93 C94 C95 121.5(3)
C94 C95 C90 117.6(3)
C94 C95 C96 118.5(3)
C90 C95 C96 123.9(3)
O7 C97 O8 122.6(3)
O7 C97 C98 120.8(3)
O8 C97 C98 116.6(3)
C103 C98 C99 121.0(3)
C103 C98 C97 124.4(3)
C99 C98 C97 114.5(3)
C100 C99 C98 118.8(3)
C100 C99 Pd3 129.2(3)
C98 C99 Pd3 112.0(2)
C99 C100 C101 120.4(4)
C102 C101 C100 120.6(4)
C101 C102 C103 120.4(4)
C102 C103 C98 118.8(4)
C102 C103 C104 117.7(3)
C98 C103 C104 123.5(3)

loop_
_geom_bond_atom_site_label_1
_geom_bond_atom_site_label_2
_geom_bond_distance
Pd1 C91 2.001(3)
Pd1 O6 2.050(2)
Pd1 O7 2.123(2)
Pd1 P1 2.2150(11)
Pd2 C75 1.986(4)
Pd2 O1 2.059(2)
Pd2 O3 2.120(2)
Pd2 P2 2.2226(12)
Pd3 C99 1.988(4)
Pd3 O8 2.055(2)
Pd3 O1 2.132(2)
Pd3 P3 2.2268(12)
Pd4 C83 1.995(4)
Pd4 O4 2.050(2)
Pd4 O6 2.129(2)
Pd4 P4 2.2201(13)
P1 C13 1.821(4)
P1 C1 1.824(4)
P1 C7 1.830(4)
P2 C31 1.820(4)
P2 C19 1.826(4)
P2 C25 1.826(4)
P3 C43 1.826(4)
P3 C37 1.830(4)
P3 C49 1.831(4)
P4 C67 1.819(4)
P4 C55 1.830(4)
P4 C61 1.832(4)
O1 C73 1.316(4)
O2 C73 1.220(4)
O3 C81 1.253(4)
O4 C81 1.277(4)
O5 C89 1.222(4)
O6 C89 1.317(4)
O7 C97 1.258(4)
O8 C97 1.268(4)
C1 C6 1.386(5)
C1 C2 1.386(5)
C2 C3 1.389(5)
C3 C4 1.379(6)
C4 C5 1.365(6)
C5 C6 1.370(5)
C7 C12 1.387(5)
C7 C8 1.398(5)
C8 C9 1.386(5)
C9 C10 1.368(6)
C10 C11 1.364(6)
C11 C12 1.388(5)
C13 C18 1.382(5)
C13 C14 1.393(5)
C14 C15 1.385(5)
C15 C16 1.367(5)
C16 C17 1.378(5)
C17 C18 1.382(5)
C19 C20 1.372(5)
C19 C24 1.390(5)
C20 C21 1.404(5)
C21 C22 1.370(5)
C22 C23 1.380(6)
C23 C24 1.380(5)
C25 C30 1.384(5)
C25 C26 1.389(5)
C26 C27 1.381(5)
C27 C28 1.382(6)
C28 C29 1.382(6)
C29 C30 1.390(5)
C31 C32 1.383(5)
C31 C36 1.395(5)
C32 C33 1.379(5)
C33 C34 1.379(5)
C34 C35 1.379(5)
C35 C36 1.371(5)
C37 C38 1.374(5)
C37 C42 1.389(5)
C38 C39 1.382(6)
C39 C40 1.367(6)
C40 C41 1.381(6)
C41 C42 1.370(5)
C43 C44 1.387(5)
C43 C48 1.398(5)
C44 C45 1.387(5)
C45 C46 1.383(6)
C46 C47 1.375(6)
C47 C48 1.383(5)
C49 C54 1.384(5)
C49 C50 1.402(5)
C50 C51 1.382(5)
C51 C52 1.365(6)
C52 C53 1.381(6)
C53 C54 1.393(5)
C55 C60 1.382(6)
C55 C56 1.385(5)
C56 C57 1.385(6)
C57 C58 1.367(7)
C58 C59 1.366(6)
C59 C60 1.389(6)
C61 C66 1.386(5)
C61 C62 1.393(5)
C62 C63 1.393(5)
C63 C64 1.355(6)
C64 C65 1.380(6)
C65 C66 1.374(5)
C67 C68 1.385(6)
C67 C72 1.387(6)
C68 C69 1.390(6)
C69 C70 1.371(6)
C70 C71 1.347(7)
C71 C72 1.386(6)
C73 C74 1.482(5)
C74 C75 1.410(5)
C74 C79 1.414(5)
C75 C76 1.393(5)
C76 C77 1.375(5)
C77 C78 1.374(6)
C78 C79 1.392(5)
C79 C80 1.496(5)
C81 C82 1.488(5)
C82 C87 1.405(5)
C82 C83 1.414(5)
C83 C84 1.393(5)
C84 C85 1.381(5)
C85 C86 1.368(5)
C86 C87 1.391(5)
C87 C88 1.501(5)
C89 C90 1.488(5)
C90 C95 1.408(5)
C90 C91 1.417(5)
C91 C92 1.386(5)
C92 C93 1.387(5)
C93 C94 1.369(5)
C94 C95 1.402(5)
C95 C96 1.499(5)
C97 C98 1.496(5)
C98 C103 1.398(5)
C98 C99 1.410(5)
C99 C100 1.387(5)
C100 C101 1.388(5)
C101 C102 1.385(5)
C102 C103 1.396(5)
C103 C104 1.514(5)

loop_
_platon_squeeze_void_nr
_platon_squeeze_void_average_x
_platon_squeeze_void_average_y
_platon_squeeze_void_average_z
_platon_squeeze_void_volume
_platon_squeeze_void_count_electrons
1 0.787 0.500 0.000 1068 279
2 0.497 0.000 0.500 1068 276
